data_4312193
loop_
_publ_author_name
'Snigdha Panda'
'Harkesh B. Singh'
'Ray J. Butcher'

_publ_section_title
;
 Synthesis and Structure of Mercurous Ion and Dinuclear Lead(II) Complexes
 of the 28-Membered Selenaaza Macrocycle: Dominance of the Chelate Ring
 Size Effect and Conformational Requirement over Soft-Soft Interactions
;
_journal_name_full 'Inorganic Chemistry'
_journal_page_first 8532
_journal_page_last 8537
_journal_paper_doi 10.1021/ic0351949
_journal_volume 43
_journal_year 2004
_chemical_formula_sum 'C30 H24 F12 N2 O2 P2 Pd Se2'
_chemical_formula_weight 998.77
_chemical_name_systematic
; 
 ? 
;
_space_group_IT_number 92
_symmetry_cell_setting tetragonal
_symmetry_space_group_name_Hall 'P 4abw 2nw'
_symmetry_space_group_name_H-M 'P 41 21 2'
_atom_sites_solution_hydrogens geom
_atom_sites_solution_primary direct
_atom_sites_solution_secondary difmap
_audit_creation_method SHELXL
_cell_angle_alpha 90.00
_cell_angle_beta 90.00
_cell_angle_gamma 90.00
_cell_formula_units_Z 4
_cell_length_a 10.7737(10)
_cell_length_b 10.7737(10)
_cell_length_c 28.190(5)
_cell_measurement_temperature 293(2)
_cell_volume 3272.1(7)
_computing_structure_refinement 'SHELXL-93 (Sheldrick, 1993)'
_computing_structure_solution 'SHELXS-86 (Sheldrick, 1990)'
_diffrn_ambient_temperature 293(2)
_diffrn_radiation_monochromator graphite
_diffrn_radiation_source 'fine-focus sealed tube'
_diffrn_radiation_type MoK\a
_diffrn_radiation_wavelength 0.71073
_diffrn_reflns_av_R_equivalents 0.0000
_diffrn_reflns_av_sigmaI/netI 0.0688
_diffrn_reflns_limit_h_max 15
_diffrn_reflns_limit_h_min 0
_diffrn_reflns_limit_k_max 10
_diffrn_reflns_limit_k_min 0
_diffrn_reflns_limit_l_max 0
_diffrn_reflns_limit_l_min -39
_diffrn_reflns_number 2677
_diffrn_reflns_theta_max 29.99
_diffrn_reflns_theta_min 2.67
_exptl_absorpt_coefficient_mu 2.993
_exptl_crystal_density_diffrn 2.027
_exptl_crystal_F_000 1944
_refine_diff_density_max 0.728
_refine_diff_density_min -0.646
_refine_diff_density_rms 0.114
_refine_ls_abs_structure_details 'Flack H D (1983), Acta Cryst. A39, 876-881'
_refine_ls_abs_structure_Flack 0.03(3)
_refine_ls_extinction_coef 0.00017(10)
_refine_ls_extinction_expression Fc^*^=kFc[1+0.001xFc^2^\l^3^/sin(2\q)]^-1/4^
_refine_ls_extinction_method SHELXL
_refine_ls_goodness_of_fit_all 1.039
_refine_ls_goodness_of_fit_obs 1.074
_refine_ls_matrix_type full
_refine_ls_number_parameters 358
_refine_ls_number_reflns 2677
_refine_ls_number_restraints 64
_refine_ls_restrained_S_all 1.028
_refine_ls_restrained_S_obs 1.056
_refine_ls_R_factor_all 0.0890
_refine_ls_R_factor_obs 0.0499
_refine_ls_shift/esd_max 1.069
_refine_ls_shift/esd_mean 0.057
_refine_ls_structure_factor_coef Fsqd
_refine_ls_weighting_details 'w=1/[\s^2^(Fo^2^)+(0.0034P)^2^+10.6286P] where P=(Fo^2^+2Fc^2^)/3'
_refine_ls_weighting_scheme calc
_refine_ls_wR_factor_all 0.1006
_refine_ls_wR_factor_obs 0.0837
_reflns_number_observed 1858
_reflns_number_total 2677
_reflns_observed_criterion >2sigma(I)
_cod_data_source_file ic0351949rom20031016_064230_2.cif
_cod_data_source_block hydrolysed_Pd(II)_complex_of_7
_cod_depositor_comments
;
The following automatic conversions were performed:

'_refine_ls_weighting_scheme' value 'calc
w=1/[\s^2^(Fo^2^)+(0.0034P)^2^+10.6286P] where P=(Fo^2^+2Fc^2^)/3'
was changed to 'calc'. New tag '_refine_ls_weighting_details' was
created. The value of the new tag was set to
'w=1/[\s^2^(Fo^2^)+(0.0034P)^2^+10.6286P] where P=(Fo^2^+2Fc^2^)/3'.

Automatic conversion script
Id: cif_fix_values 3143 2015-03-26 13:38:13Z robertas 
;
_cod_database_code 4312193

loop_
_symmetry_equiv_pos_as_xyz
'x, y, z'
'-x, -y, z+1/2'
'-y+1/2, x+1/2, z+1/4'
'y+1/2, -x+1/2, z+3/4'
'-x+1/2, y+1/2, -z+1/4'
'x+1/2, -y+1/2, -z+3/4'
'y, x, -z'
'-y, -x, -z+1/2'

loop_
_atom_site_aniso_label
_atom_site_aniso_U_11
_atom_site_aniso_U_22
_atom_site_aniso_U_33
_atom_site_aniso_U_23
_atom_site_aniso_U_13
_atom_site_aniso_U_12
Pd 0.0379(3) 0.0379(3) 0.0356(4) -0.0017(3) -0.0017(3) 0.0040(4)
Se 0.0446(5) 0.0402(5) 0.0380(4) -0.0040(4) -0.0027(4) 0.0054(4)
P 0.056(2) 0.054(2) 0.0551(14) 0.0079(14) 0.0045(14) 0.0018(13)
F1 0.137(58) 0.048(26) 0.270(78) 0.079(35) 0.083(47) 0.057(30)
F2 0.089(34) 0.132(28) 0.090(27) -0.051(22) 0.027(23) 0.027(26)
F3 0.054(19) 0.084(25) 0.137(36) 0.002(24) -0.015(19) 0.012(15)
F4 0.066(25) 0.105(26) 0.098(29) 0.000(21) 0.002(19) 0.000(20)
F5 0.107(36) 0.137(39) 0.103(35) -0.015(31) -0.041(27) -0.025(28)
F6 0.198(69) 0.143(58) 0.163(71) 0.068(50) 0.063(53) -0.013(41)
F1A 0.058(20) 0.121(37) 0.042(25) 0.006(25) -0.019(17) -0.025(21)
F2A 0.028(17) 0.024(17) 0.149(34) 0.023(19) -0.022(19) 0.007(12)
F3A 0.199(72) 0.145(54) 0.063(24) -0.046(28) -0.012(34) -0.075(51)
F4A 0.110(48) 0.120(47) 0.069(28) 0.024(27) -0.028(29) -0.037(33)
F5A 0.068(35) 0.272(77) 0.072(23) -0.034(33) -0.002(26) 0.102(44)
F6A 0.093(32) 0.200(68) 0.059(32) -0.003(33) 0.002(24) -0.019(32)
F1B 0.190(42) 0.079(18) 0.105(20) 0.018(15) -0.050(23) -0.040(23)
F2B 0.058(19) 0.150(30) 0.114(31) 0.038(24) 0.023(17) 0.043(19)
F3B 0.066(18) 0.129(28) 0.114(18) 0.077(19) -0.028(15) -0.012(16)
F4B 0.055(15) 0.108(20) 0.093(26) 0.019(18) 0.021(14) 0.000(12)
F5B 0.099(19) 0.095(18) 0.062(13) 0.035(12) -0.040(12) -0.021(15)
F6B 0.132(31) 0.105(21) 0.151(26) -0.076(18) 0.028(24) -0.020(20)
O 0.083(6) 0.061(5) 0.056(4) 0.008(4) -0.019(4) -0.004(4)
N 0.037(4) 0.044(4) 0.038(3) 0.004(3) 0.000(3) -0.003(3)
C1A 0.043(5) 0.045(5) 0.040(4) -0.001(4) 0.006(4) -0.010(4)
C2A 0.057(6) 0.060(7) 0.045(5) -0.012(5) 0.009(5) 0.000(5)
C3A 0.092(9) 0.080(9) 0.043(5) -0.014(6) 0.016(6) 0.004(8)
C4A 0.087(9) 0.090(9) 0.038(5) 0.003(6) 0.001(6) 0.006(7)
C5A 0.061(6) 0.074(8) 0.044(5) 0.010(5) -0.005(5) 0.001(6)
C6A 0.045(5) 0.049(5) 0.038(4) 0.002(4) -0.002(4) -0.009(5)
C7A 0.047(5) 0.052(5) 0.042(4) 0.007(4) -0.014(4) 0.004(5)
C8A 0.040(5) 0.057(6) 0.046(4) 0.003(4) 0.000(4) 0.018(5)
C1B 0.043(5) 0.036(5) 0.038(4) -0.002(4) 0.000(4) 0.002(4)
C2B 0.063(6) 0.044(5) 0.038(4) -0.001(4) -0.005(4) -0.008(5)
C3B 0.064(7) 0.062(7) 0.064(6) -0.001(6) -0.012(6) -0.014(6)
C4B 0.077(8) 0.052(7) 0.092(8) 0.000(6) 0.004(7) -0.020(6)
C5B 0.081(8) 0.061(7) 0.038(5) 0.004(4) 0.008(5) -0.003(6)
C6B 0.058(6) 0.043(5) 0.042(4) 0.007(4) -0.008(4) -0.001(5)
C7B 0.085(8) 0.057(7) 0.052(6) 0.018(6) 0.000(6) -0.004(6)

loop_
_atom_site_label
_atom_site_type_symbol
_atom_site_fract_x
_atom_site_fract_y
_atom_site_fract_z
_atom_site_U_iso_or_equiv
_atom_site_thermal_displace_type
_atom_site_occupancy
_atom_site_calc_flag
_atom_site_refinement_flags
_atom_site_disorder_group
Pd Pd 0.42005(6) 0.57995(6) 0.7500 0.0371(2) Uani 1 d S .
Se Se 0.38608(9) 0.76608(8) 0.79476(3) 0.0409(2) Uani 1 d . .
P P 0.3382(3) 1.1991(3) 0.84294(9) 0.0552(7) Uani 1 d D .
F1 F 0.3440(36) 1.0652(23) 0.8652(15) 0.152(36) Uani 0.31(3) d PD 1
F2 F 0.2653(46) 1.2431(32) 0.8888(11) 0.103(14) Uani 0.31(3) d PD 1
F3 F 0.2070(22) 1.1649(36) 0.8207(15) 0.092(14) Uani 0.31(3) d PD 1
F4 F 0.4033(37) 1.1506(31) 0.7976(11) 0.090(12) Uani 0.31(3) d PD 1
F5 F 0.4627(32) 1.2354(45) 0.8662(17) 0.115(18) Uani 0.31(3) d PD 1
F6 F 0.3259(46) 1.3327(23) 0.8209(16) 0.168(39) Uani 0.31(3) d PD 1
F1A F 0.4834(18) 1.2045(42) 0.8442(12) 0.074(16) Uani 0.26(4) d PD 2
F2A F 0.3344(31) 1.3302(23) 0.8179(16) 0.067(13) Uani 0.26(4) d PD 2
F3A F 0.3428(48) 1.1331(44) 0.7935(10) 0.136(30) Uani 0.26(4) d PD 2
F4A F 0.3393(44) 1.0689(30) 0.8684(18) 0.100(24) Uani 0.26(4) d PD 2
F5A F 0.3345(41) 1.2625(50) 0.8929(9) 0.137(31) Uani 0.26(4) d PD 2
F6A F 0.1924(19) 1.1948(47) 0.8413(16) 0.118(25) Uani 0.26(4) d PD 2
F1B F 0.2817(39) 1.0960(22) 0.8102(10) 0.124(17) Uani 0.43(4) d PD 3
F2B F 0.4706(22) 1.1801(31) 0.8219(13) 0.108(15) Uani 0.43(4) d PD 3
F3B F 0.3097(29) 1.3002(27) 0.8035(10) 0.103(14) Uani 0.43(4) d PD 3
F4B F 0.2065(19) 1.2241(26) 0.8655(12) 0.085(11) Uani 0.43(4) d PD 3
F5B F 0.3632(29) 1.0978(23) 0.8815(8) 0.085(10) Uani 0.43(4) d PD 3
F6B F 0.3922(34) 1.3018(24) 0.8766(11) 0.129(14) Uani 0.43(4) d PD 3
O O 0.4068(8) 0.8301(7) 0.6968(2) 0.067(2) Uani 1 d . .
N N 0.5612(6) 0.5238(6) 0.7919(2) 0.040(2) Uani 1 d . .
C1A C 0.4188(9) 0.7105(8) 0.8584(3) 0.043(2) Uani 1 d . .
C2A C 0.3630(10) 0.7803(10) 0.8938(3) 0.054(2) Uani 1 d . .
H2AA H 0.3093(10) 0.8446(10) 0.8858(3) 0.104(47) Uiso 1 calc R .
C3A C 0.3874(12) 0.7544(12) 0.9414(3) 0.072(3) Uani 1 d . .
H3AA H 0.3486(12) 0.8001(12) 0.9651(3) 0.067(30) Uiso 1 calc R .
C4A C 0.4673(11) 0.6631(11) 0.9528(3) 0.072(3) Uani 1 d . .
H4AA H 0.4836(11) 0.6473(11) 0.9846(3) 0.055(26) Uiso 1 calc R .
C5A C 0.5262(9) 0.5918(11) 0.9184(3) 0.059(3) Uani 1 d . .
H5AA H 0.5818(9) 0.5301(11) 0.9273(3) 0.060(31) Uiso 1 calc R .
C6A C 0.5016(8) 0.6131(8) 0.8698(3) 0.044(2) Uani 1 d . .
C7A C 0.5714(9) 0.5339(8) 0.8376(3) 0.047(2) Uani 1 d . .
H7AA H 0.6314(9) 0.4839(8) 0.8516(3) 0.075(33) Uiso 1 calc R .
C8A C 0.6431(8) 0.4366(9) 0.7668(3) 0.048(2) Uani 1 d . .
H8AA H 0.6858(8) 0.3839(9) 0.7894(3) 0.040(23) Uiso 1 calc R .
H8AB H 0.7049(8) 0.4820(9) 0.7488(3) 0.062(30) Uiso 1 calc R .
C1B C 0.5356(8) 0.8670(8) 0.7878(3) 0.039(2) Uani 1 d . .
C2B C 0.6003(9) 0.9027(8) 0.8271(3) 0.048(2) Uani 1 d . .
H2BA H 0.5807(9) 0.8681(8) 0.8564(3) 0.034(20) Uiso 1 calc R .
C3B C 0.6944(10) 0.9894(10) 0.8240(4) 0.063(3) Uani 1 d . .
H3BA H 0.7361(10) 1.0143(10) 0.8513(4) 0.088(41) Uiso 1 calc R .
C4B C 0.7267(12) 1.0388(10) 0.7809(4) 0.073(3) Uani 1 d . .
H4BA H 0.7900(12) 1.0972(10) 0.7788(4) 0.040(24) Uiso 1 calc R .
C5B C 0.6639(10) 1.0006(10) 0.7406(3) 0.060(3) Uani 1 d . .
H5BA H 0.6872(10) 1.0314(10) 0.7111(3) 0.030(21) Uiso 1 calc R .
C6B C 0.5683(9) 0.9184(8) 0.7438(3) 0.048(2) Uani 1 d . .
C7B C 0.5008(12) 0.8887(10) 0.6999(4) 0.065(3) Uani 1 d . .
H7BA H 0.5346(12) 0.9184(10) 0.6717(4) 0.083(36) Uiso 1 calc R .

loop_
_atom_type_symbol
_atom_type_description
_atom_type_scat_dispersion_real
_atom_type_scat_dispersion_imag
_atom_type_scat_source
C C 0.0033 0.0016 'International Tables Vol C Tables 4.2.6.8 and 6.1.1.4'
H H 0.0000 0.0000 'International Tables Vol C Tables 4.2.6.8 and 6.1.1.4'
N N 0.0061 0.0033 'International Tables Vol C Tables 4.2.6.8 and 6.1.1.4'
O O 0.0106 0.0060 'International Tables Vol C Tables 4.2.6.8 and 6.1.1.4'
F F 0.0171 0.0103 'International Tables Vol C Tables 4.2.6.8 and 6.1.1.4'
P P 0.1023 0.0942 'International Tables Vol C Tables 4.2.6.8 and 6.1.1.4'
Se Se -0.0929 2.2259 'International Tables Vol C Tables 4.2.6.8 and 6.1.1.4'
Pd Pd -0.9988 1.0072 'International Tables Vol C Tables 4.2.6.8 and 6.1.1.4'

loop_
_geom_angle_atom_site_label_1
_geom_angle_atom_site_label_2
_geom_angle_atom_site_label_3
_geom_angle
_geom_angle_site_symmetry_1
_geom_angle_site_symmetry_3
_geom_angle_publ_flag
N Pd N 83.7(4) . 8_666 ?
N Pd Se 93.3(2) . . ?
N Pd Se 169.7(2) 8_666 . ?
N Pd Se 169.7(2) . 8_666 ?
N Pd Se 93.3(2) 8_666 8_666 ?
Se Pd Se 91.24(5) . 8_666 ?
C1A Se C1B 96.7(4) . . ?
C1A Se Pd 101.7(3) . . ?
C1B Se Pd 106.7(2) . . ?
F4 P F5 92.4(13) . . ?
F2B P F1B 92.2(12) . . ?
F5A P F3A 178.7(18) . . ?
F5A P F1A 89.3(12) . . ?
F3A P F1A 90.4(14) . . ?
F2B P F5B 90.9(11) . . ?
F1B P F5B 88.9(10) . . ?
F2B P F6B 89.1(11) . . ?
F1B P F6B 178.6(13) . . ?
F5B P F6B 90.4(11) . . ?
F5A P F6A 90.9(13) . . ?
F3A P F6A 89.5(14) . . ?
F1A P F6A 179.4(16) . . ?
F4 P F6 91.3(12) . . ?
F5 P F6 90.5(24) . . ?
F4 P F1 90.1(14) . . ?
F5 P F1 91.6(16) . . ?
F6 P F1 177.5(20) . . ?
C7A N C8A 118.7(7) . . ?
C7A N Pd 128.3(6) . . ?
C8A N Pd 111.2(5) . . ?
C2A C1A C6A 120.7(8) . . ?
C2A C1A Se 115.1(7) . . ?
C6A C1A Se 124.0(6) . . ?
C1A C2A C3A 120.2(10) . . ?
C4A C3A C2A 119.8(10) . . ?
C3A C4A C5A 121.9(9) . . ?
C4A C5A C6A 120.1(10) . . ?
C5A C6A C1A 117.4(8) . . ?
C5A C6A C7A 114.4(9) . . ?
C1A C6A C7A 128.2(7) . . ?
N C7A C6A 128.7(8) . . ?
N C8A C8A 108.5(6) . 8_666 ?
C2B C1B C6B 118.6(8) . . ?
C2B C1B Se 119.7(6) . . ?
C6B C1B Se 121.1(6) . . ?
C1B C2B C3B 120.8(9) . . ?
C4B C3B C2B 120.4(10) . . ?
C3B C4B C5B 119.1(11) . . ?
C6B C5B C4B 120.6(9) . . ?
C5B C6B C1B 120.4(8) . . ?
C5B C6B C7B 117.3(9) . . ?
C1B C6B C7B 122.3(9) . . ?
O C7B C6B 126.4(10) . . ?

loop_
_geom_bond_atom_site_label_1
_geom_bond_atom_site_label_2
_geom_bond_distance
_geom_bond_site_symmetry_2
_geom_bond_publ_flag
Pd N 2.019(6) . ?
Pd N 2.019(6) 8_666 ?
Pd Se 2.3973(11) . ?
Pd Se 2.3973(11) 8_666 ?
Se C1A 1.924(8) . ?
Se C1B 1.954(9) . ?
P F4 1.55(2) . ?
P F5 1.54(2) . ?
P F2B 1.56(2) . ?
P F1B 1.57(2) . ?
P F5A 1.57(2) . ?
P F3A 1.56(2) . ?
P F1A 1.57(2) . ?
P F5B 1.564(15) . ?
P F6B 1.57(2) . ?
P F6A 1.57(2) . ?
P F6 1.57(2) . ?
P F1 1.57(2) . ?
O C7B 1.197(13) . ?
N C7A 1.297(9) . ?
N C8A 1.470(10) . ?
C1A C2A 1.387(11) . ?
C1A C6A 1.415(13) . ?
C2A C3A 1.394(12) . ?
C3A C4A 1.346(15) . ?
C4A C5A 1.391(14) . ?
C5A C6A 1.412(11) . ?
C6A C7A 1.456(12) . ?
C8A C8A 1.54(2) 8_666 ?
C1B C2B 1.366(11) . ?
C1B C6B 1.401(11) . ?
C2B C3B 1.381(13) . ?
C3B C4B 1.372(13) . ?
C4B C5B 1.384(14) . ?
C5B C6B 1.362(14) . ?
C6B C7B 1.471(13) . ?

loop_
_geom_torsion_atom_site_label_1
_geom_torsion_atom_site_label_2
_geom_torsion_atom_site_label_3
_geom_torsion_atom_site_label_4
_geom_torsion
_geom_torsion_site_symmetry_1
_geom_torsion_site_symmetry_2
_geom_torsion_site_symmetry_3
_geom_torsion_site_symmetry_4
_geom_torsion_publ_flag
N Pd Se C1A -36.2(3) . . . . ?
N Pd Se C1A -109.0(11) 8_666 . . . ?
Se Pd Se C1A 134.6(3) 8_666 . . . ?
N Pd Se C1B 64.5(3) . . . . ?
N Pd Se C1B -8.3(11) 8_666 . . . ?
Se Pd Se C1B -124.7(2) 8_666 . . . ?
N Pd N C7A -151.6(9) 8_666 . . . ?
Se Pd N C7A 38.2(8) . . . . ?
Se Pd N C7A -78.0(14) 8_666 . . . ?
N Pd N C8A 12.8(5) 8_666 . . . ?
Se Pd N C8A -157.3(6) . . . . ?
Se Pd N C8A 86.5(12) 8_666 . . . ?
C1B Se C1A C2A 95.0(8) . . . . ?
Pd Se C1A C2A -156.4(7) . . . . ?
C1B Se C1A C6A -79.6(8) . . . . ?
Pd Se C1A C6A 29.0(8) . . . . ?
C6A C1A C2A C3A -0.5(15) . . . . ?
Se C1A C2A C3A -175.3(9) . . . . ?
C1A C2A C3A C4A 1.4(18) . . . . ?
C2A C3A C4A C5A -0.7(20) . . . . ?
C3A C4A C5A C6A -0.9(18) . . . . ?
C4A C5A C6A C1A 1.7(15) . . . . ?
C4A C5A C6A C7A 178.7(10) . . . . ?
C2A C1A C6A C5A -1.0(14) . . . . ?
Se C1A C6A C5A 173.2(7) . . . . ?
C2A C1A C6A C7A -177.5(9) . . . . ?
Se C1A C6A C7A -3.2(14) . . . . ?
C8A N C7A C6A 180.0(9) . . . . ?
Pd N C7A C6A -16.6(14) . . . . ?
C5A C6A C7A N 173.3(10) . . . . ?
C1A C6A C7A N -10.1(17) . . . . ?
C7A N C8A C8A 131.6(9) . . . 8_666 ?
Pd N C8A C8A -34.6(10) . . . 8_666 ?
C1A Se C1B C2B -17.8(8) . . . . ?
Pd Se C1B C2B -122.1(7) . . . . ?
C1A Se C1B C6B 171.3(7) . . . . ?
Pd Se C1B C6B 67.0(7) . . . . ?
C6B C1B C2B C3B 1.3(14) . . . . ?
Se C1B C2B C3B -169.8(8) . . . . ?
C1B C2B C3B C4B -1.8(17) . . . . ?
C2B C3B C4B C5B 0.0(18) . . . . ?
C3B C4B C5B C6B 2.3(18) . . . . ?
C4B C5B C6B C1B -2.8(16) . . . . ?
C4B C5B C6B C7B 176.1(10) . . . . ?
C2B C1B C6B C5B 1.0(14) . . . . ?
Se C1B C6B C5B 172.0(8) . . . . ?
C2B C1B C6B C7B -177.8(9) . . . . ?
Se C1B C6B C7B -6.8(13) . . . . ?
C5B C6B C7B O -171.0(11) . . . . ?
C1B C6B C7B O 7.8(17) . . . . ?
